data_7027924
loop_
_publ_author_name
'L\"u, Jian'
'Gao, Shui-Ying'
'Lin, Jing-Xiang'
'Shi, Lin-Xi'
'Cao, Rong'
'Batten, Stuart R.'

_publ_section_title
;
 Systematic investigation on the coordination chemistry of a sulfonated
 monoazo dye: Ligand-dominated d- and f-block derivatives
;
_journal_issue 11
_journal_name_full 'Dalton Transactions'
_journal_page_first 1944
_journal_page_last 1953
_journal_paper_doi 10.1039/b814774d
_journal_year 2009
_chemical_formula_sum 'C24 H24 N6 O8 Pb S2'
_chemical_formula_weight 795.74
_chemical_name_systematic
;
?
;
_space_group_IT_number 2
_symmetry_cell_setting triclinic
_symmetry_space_group_name_Hall '-P 1'
_symmetry_space_group_name_H-M 'P -1'
_atom_sites_solution_hydrogens geom
_atom_sites_solution_primary direct
_atom_sites_solution_secondary difmap
_audit_creation_method SHELXL-97
_cell_angle_alpha 101.514(8)
_cell_angle_beta 100.351(15)
_cell_angle_gamma 94.611(12)
_cell_formula_units_Z 1
_cell_length_a 6.0295(16)
_cell_length_b 7.2837(19)
_cell_length_c 15.683(5)
_cell_measurement_reflns_used 3763
_cell_measurement_temperature 173(2)
_cell_measurement_theta_max 27.480
_cell_measurement_theta_min 3.96
_cell_volume 659.1(3)
_computing_cell_refinement 'CrystalClear (Rigaku Corp., 2000)'
_computing_data_collection 'CrystalClear (Rigaku Corp., 2000)'
_computing_data_reduction 'CrystalClear (Rigaku Corp., 2000)'
_computing_molecular_graphics 'SHELXL-97 (Sheldrick, 1997)'
_computing_publication_material 'SHELXL-97 (Sheldrick, 1997)'
_computing_structure_refinement 'SHELXL-97 (Sheldrick, 1997)'
_computing_structure_solution 'SHELXS-97 (Sheldrick, 1990)'
_diffrn_ambient_temperature 173(2)
_diffrn_measured_fraction_theta_full 0.969
_diffrn_measured_fraction_theta_max 0.969
_diffrn_measurement_device_type
;
Mercury70 (2x2 bin mode)
;
_diffrn_measurement_method dtprofit.ref
_diffrn_radiation_monochromator graphite
_diffrn_radiation_source 'fine-focus sealed tube'
_diffrn_radiation_type MoK\a
_diffrn_radiation_wavelength 0.71073
_diffrn_reflns_av_R_equivalents 0.0314
_diffrn_reflns_av_sigmaI/netI 0.0615
_diffrn_reflns_limit_h_max 7
_diffrn_reflns_limit_h_min -7
_diffrn_reflns_limit_k_max 9
_diffrn_reflns_limit_k_min -9
_diffrn_reflns_limit_l_max 16
_diffrn_reflns_limit_l_min -20
_diffrn_reflns_number 5082
_diffrn_reflns_theta_full 27.48
_diffrn_reflns_theta_max 27.48
_diffrn_reflns_theta_min 3.96
_diffrn_standards_decay_% none
_diffrn_standards_interval_count none
_diffrn_standards_interval_time none
_diffrn_standards_number none
_exptl_absorpt_coefficient_mu 6.620
_exptl_absorpt_correction_T_max 0.266
_exptl_absorpt_correction_T_min 0.223
_exptl_absorpt_correction_type multi-scan
_exptl_crystal_colour brown
_exptl_crystal_density_diffrn 1.985
_exptl_crystal_density_method 'not measured'
_exptl_crystal_description trunk
_exptl_crystal_F_000 380
_exptl_crystal_size_max 0.4
_exptl_crystal_size_mid 0.2
_exptl_crystal_size_min 0.2
_refine_diff_density_max 1.062
_refine_diff_density_min -2.387
_refine_diff_density_rms 0.119
_refine_ls_extinction_method none
_refine_ls_goodness_of_fit_ref 1.007
_refine_ls_hydrogen_treatment none
_refine_ls_matrix_type full
_refine_ls_number_parameters 187
_refine_ls_number_reflns 2933
_refine_ls_number_restraints 0
_refine_ls_restrained_S_all 1.007
_refine_ls_R_factor_all 0.0327
_refine_ls_R_factor_gt 0.0305
_refine_ls_shift/su_max 0.000
_refine_ls_shift/su_mean 0.000
_refine_ls_structure_factor_coef Fsqd
_refine_ls_weighting_details 'calc w=1/[\s^2^(Fo^2^)+(0.1000P)^2^+0.0000P] where P=(Fo^2^+2Fc^2^)/3'
_refine_ls_weighting_scheme calc
_refine_ls_wR_factor_gt 0.0673
_refine_ls_wR_factor_ref 0.0676
_reflns_number_gt 2679
_reflns_number_total 2933
_reflns_threshold_expression >2sigma(I)
_cod_duplicate_entry 7000734
_cod_data_source_file B814774dsup1.cif
_cod_data_source_block Compd3f
_cod_original_sg_symbol_H-M P-1
_cod_database_code 7027924

loop_
_symmetry_equiv_pos_as_xyz
'x, y, z'
'-x, -y, -z'

loop_
_atom_site_label
_atom_site_type_symbol
_atom_site_fract_x
_atom_site_fract_y
_atom_site_fract_z
_atom_site_U_iso_or_equiv
_atom_site_adp_type
_atom_site_occupancy
_atom_site_symmetry_multiplicity
_atom_site_calc_flag
_atom_site_refinement_flags
Pb1 Pb 0.5000 1.0000 1.0000 0.04043(10) Uani 1 2 d S
S1 S 0.16442(15) 0.58627(12) 0.84922(6) 0.03212(18) Uani 1 1 d .
O1 O 0.2624(5) 0.7836(4) 0.8670(2) 0.0472(7) Uani 1 1 d .
O1W O 0.1891(6) 1.2222(5) 0.9954(2) 0.0601(9) Uani 1 1 d .
O2 O 0.3125(7) 0.4815(6) 0.8997(2) 0.0603(9) Uani 1 1 d .
O3 O -0.0673(5) 0.5664(5) 0.8607(2) 0.0515(8) Uani 1 1 d .
N1 N 0.3507(6) -0.1958(5) 0.1101(2) 0.0425(8) Uani 1 1 d .
N2 N 0.3443(5) 0.2035(4) 0.4553(2) 0.0322(6) Uani 1 1 d .
N3 N 0.1546(5) 0.2364(5) 0.4722(2) 0.0337(6) Uani 1 1 d .
C1 C 0.3490(6) -0.0914(5) 0.1967(2) 0.0306(7) Uani 1 1 d .
C2 C 0.1589(6) -0.0036(6) 0.2126(3) 0.0357(7) Uani 1 1 d .
H2A H 0.0334 -0.0116 0.1652 0.043 Uiso 1 1 calc R
C3 C 0.1517(6) 0.0950(5) 0.2968(3) 0.0327(7) Uani 1 1 d .
H3A H 0.0205 0.1524 0.3076 0.039 Uiso 1 1 calc R
C4 C 0.3379(6) 0.1098(5) 0.3659(2) 0.0282(6) Uani 1 1 d .
C5 C 0.5322(6) 0.0304(5) 0.3489(3) 0.0343(7) Uani 1 1 d .
H5A H 0.6618 0.0458 0.3954 0.041 Uiso 1 1 calc R
C6 C 0.5377(6) -0.0704(5) 0.2652(3) 0.0330(7) Uani 1 1 d .
H6A H 0.6703 -0.1254 0.2542 0.040 Uiso 1 1 calc R
C7 C 0.1648(6) 0.3316(5) 0.5618(2) 0.0303(7) Uani 1 1 d .
C8 C -0.0327(6) 0.3101(6) 0.5943(3) 0.0370(8) Uani 1 1 d .
H8A H -0.1667 0.2411 0.5563 0.044 Uiso 1 1 calc R
C9 C -0.0348(6) 0.3892(5) 0.6822(3) 0.0333(7) Uani 1 1 d .
H9A H -0.1684 0.3718 0.7052 0.040 Uiso 1 1 calc R
C10 C 0.1603(6) 0.4941(4) 0.7360(2) 0.0284(6) Uani 1 1 d .
C11 C 0.3567(6) 0.5240(5) 0.7030(3) 0.0340(7) Uani 1 1 d .
H11A H 0.4875 0.6001 0.7399 0.041 Uiso 1 1 calc R
C12 C 0.3591(6) 0.4418(5) 0.6160(3) 0.0336(7) Uani 1 1 d .
H12A H 0.4926 0.4600 0.5929 0.040 Uiso 1 1 calc R

loop_
_atom_site_aniso_label
_atom_site_aniso_U_11
_atom_site_aniso_U_22
_atom_site_aniso_U_33
_atom_site_aniso_U_23
_atom_site_aniso_U_13
_atom_site_aniso_U_12
Pb1 0.05986(15) 0.03395(12) 0.02184(12) 0.00860(7) -0.00478(8) -0.00463(8)
S1 0.0406(4) 0.0353(4) 0.0202(4) 0.0053(3) 0.0049(3) 0.0073(3)
O1 0.0565(16) 0.0425(15) 0.0340(16) -0.0017(12) 0.0016(13) -0.0033(13)
O1W 0.071(2) 0.065(2) 0.0375(18) -0.0062(15) 0.0187(16) -0.0069(17)
O2 0.084(2) 0.075(2) 0.0320(17) 0.0255(16) 0.0118(16) 0.038(2)
O3 0.0514(16) 0.0645(19) 0.0355(17) -0.0024(14) 0.0190(14) -0.0017(14)
N1 0.0500(18) 0.0441(17) 0.0298(18) -0.0029(14) 0.0137(14) -0.0004(14)
N2 0.0390(15) 0.0345(14) 0.0240(15) 0.0089(11) 0.0064(12) 0.0034(12)
N3 0.0370(15) 0.0390(15) 0.0242(15) 0.0048(12) 0.0069(12) 0.0021(12)
C1 0.0366(16) 0.0288(14) 0.0274(17) 0.0067(13) 0.0106(14) -0.0005(13)
C2 0.0343(17) 0.0451(19) 0.0255(18) 0.0067(15) 0.0008(14) 0.0057(14)
C3 0.0330(16) 0.0361(16) 0.0295(18) 0.0075(14) 0.0058(14) 0.0059(13)
C4 0.0340(16) 0.0294(14) 0.0216(16) 0.0083(12) 0.0046(13) 0.0023(12)
C5 0.0336(16) 0.0395(17) 0.0306(19) 0.0118(14) 0.0027(14) 0.0063(14)
C6 0.0323(16) 0.0358(16) 0.0339(19) 0.0107(14) 0.0093(14) 0.0078(13)
C7 0.0386(17) 0.0304(15) 0.0226(16) 0.0084(13) 0.0054(14) 0.0036(13)
C8 0.0321(16) 0.0460(19) 0.0274(19) 0.0018(15) 0.0027(14) -0.0040(14)
C9 0.0317(16) 0.0405(17) 0.0265(18) 0.0063(14) 0.0059(14) -0.0006(14)
C10 0.0379(16) 0.0270(14) 0.0211(16) 0.0080(12) 0.0048(13) 0.0052(12)
C11 0.0350(16) 0.0345(16) 0.0286(18) 0.0033(14) 0.0041(14) -0.0052(13)
C12 0.0353(16) 0.0363(16) 0.0292(18) 0.0072(14) 0.0095(14) -0.0020(14)

loop_
_atom_type_symbol
_atom_type_description
_atom_type_scat_dispersion_real
_atom_type_scat_dispersion_imag
_atom_type_scat_source
C C 0.0033 0.0016 'International Tables Vol C Tables 4.2.6.8 and 6.1.1.4'
H H 0.0000 0.0000 'International Tables Vol C Tables 4.2.6.8 and 6.1.1.4'
N N 0.0061 0.0033 'International Tables Vol C Tables 4.2.6.8 and 6.1.1.4'
O O 0.0106 0.0060 'International Tables Vol C Tables 4.2.6.8 and 6.1.1.4'
Pb Pb -3.3944 10.1111 'International Tables Vol C Tables 4.2.6.8 and 6.1.1.4'
S S 0.1246 0.1234 'International Tables Vol C Tables 4.2.6.8 and 6.1.1.4'

loop_
_geom_angle_atom_site_label_1
_geom_angle_atom_site_label_2
_geom_angle_atom_site_label_3
_geom_angle
_geom_angle_site_symmetry_1
_geom_angle_site_symmetry_3
O1 Pb1 O1 180.000(1) . 2_677
O1 Pb1 O1W 91.47(11) . 2_677
O1 Pb1 O1W 88.53(11) 2_677 2_677
O1 Pb1 O1W 88.53(11) . .
O1 Pb1 O1W 91.47(11) 2_677 .
O1W Pb1 O1W 180.00(17) 2_677 .
O1 Pb1 N1 87.53(11) . 2_666
O1 Pb1 N1 92.47(11) 2_677 2_666
O1W Pb1 N1 97.11(12) 2_677 2_666
O1W Pb1 N1 82.89(12) . 2_666
O1 Pb1 N1 92.47(11) . 1_566
O1 Pb1 N1 87.53(11) 2_677 1_566
O1W Pb1 N1 82.89(12) 2_677 1_566
O1W Pb1 N1 97.11(12) . 1_566
N1 Pb1 N1 180.000(1) 2_666 1_566
O3 S1 O2 114.0(2) . .
O3 S1 O1 112.6(2) . .
O2 S1 O1 110.1(2) . .
O3 S1 C10 106.82(18) . .
O2 S1 C10 106.95(18) . .
O1 S1 C10 105.83(18) . .
S1 O1 Pb1 133.1(2) . .
C1 N1 Pb1 116.1(2) . 1_544
N3 N2 C4 114.5(3) . .
N2 N3 C7 113.6(3) . .
C6 C1 C2 119.6(3) . .
C6 C1 N1 120.8(3) . .
C2 C1 N1 119.6(3) . .
C3 C2 C1 120.5(3) . .
C3 C2 H2A 119.8 . .
C1 C2 H2A 119.8 . .
C2 C3 C4 119.7(3) . .
C2 C3 H3A 120.2 . .
C4 C3 H3A 120.2 . .
C5 C4 C3 119.8(3) . .
C5 C4 N2 116.3(3) . .
C3 C4 N2 123.9(3) . .
C6 C5 C4 120.4(3) . .
C6 C5 H5A 119.8 . .
C4 C5 H5A 119.8 . .
C5 C6 C1 120.0(3) . .
C5 C6 H6A 120.0 . .
C1 C6 H6A 120.0 . .
C8 C7 C12 120.2(3) . .
C8 C7 N3 116.1(3) . .
C12 C7 N3 123.7(3) . .
C9 C8 C7 120.1(3) . .
C9 C8 H8A 120.0 . .
C7 C8 H8A 120.0 . .
C10 C9 C8 119.2(3) . .
C10 C9 H9A 120.4 . .
C8 C9 H9A 120.4 . .
C9 C10 C11 121.2(3) . .
C9 C10 S1 119.7(3) . .
C11 C10 S1 119.0(3) . .
C12 C11 C10 119.2(3) . .
C12 C11 H11A 120.4 . .
C10 C11 H11A 120.4 . .
C11 C12 C7 119.9(3) . .
C11 C12 H12A 120.0 . .
C7 C12 H12A 120.0 . .

loop_
_geom_bond_atom_site_label_1
_geom_bond_atom_site_label_2
_geom_bond_distance
_geom_bond_site_symmetry_2
Pb1 O1 2.478(3) .
Pb1 O1 2.478(3) 2_677
Pb1 O1W 2.574(4) 2_677
Pb1 O1W 2.574(4) .
Pb1 N1 2.676(4) 2_666
Pb1 N1 2.676(4) 1_566
S1 O3 1.440(3) .
S1 O2 1.450(3) .
S1 O1 1.462(3) .
S1 C10 1.764(4) .
N1 C1 1.420(5) .
N1 Pb1 2.676(4) 1_544
N2 N3 1.251(4) .
N2 C4 1.423(4) .
N3 C7 1.425(5) .
C1 C6 1.393(5) .
C1 C2 1.393(5) .
C2 C3 1.382(5) .
C2 H2A 0.9500 .
C3 C4 1.393(5) .
C3 H3A 0.9500 .
C4 C5 1.392(5) .
C5 C6 1.379(5) .
C5 H5A 0.9500 .
C6 H6A 0.9500 .
C7 C8 1.387(5) .
C7 C12 1.400(5) .
C8 C9 1.386(5) .
C8 H8A 0.9500 .
C9 C10 1.385(5) .
C9 H9A 0.9500 .
C10 C11 1.394(5) .
C11 C12 1.379(5) .
C11 H11A 0.9500 .
C12 H12A 0.9500 .
